data_3000034
loop_
_publ_author_name
'Pawel Zajdel'
'Iza Kruk'

_publ_section_title
;

 Single crystal growth and structural characterization of iron telluride

 doped with chromium and zinc'

;
_journal_name_full 'To be published in Journal of Crystal Growth'
_chemical_formula_sum 'Fe2.14 Te2'
_chemical_name_common '\b-iron telluride'
_chemical_name_systematic
;

 \b-iron telluride

;
_symmetry_space_group_name_Hall '-P 4a 2a'
_symmetry_space_group_name_H-M 'P 4/n m m :2'
_cell_angle_alpha 90
_cell_angle_beta 90
_cell_angle_gamma 90
_cell_length_a 3.8190(2)
_cell_length_b 3.8190(2)
_cell_length_c 6.2726(8)
_cell_measurement_temperature 293(2)
_cell_volume 91.484(13)
_diffrn_ambient_temperature 293(2)
_diffrn_radiation_type 'Mo K\a'
_diffrn_radiation_wavelength 0.7107
_refine_ls_goodness_of_fit_ref 1.201
_refine_ls_R_factor_all 0.0205
_refine_ls_R_factor_gt 0.0184
_refine_ls_wR_factor_gt 0.0419
_refine_ls_wR_factor_ref 0.0427
_cod_database_code 3000034
_cod_hold_until_date 2014-05-18

loop_
_atom_site_label
_atom_site_fract_x
_atom_site_fract_y
_atom_site_fract_z
? ? ? ?
